data_7122266
loop_
_publ_author_name
'Tang, Yongxing'
'He, Chunlin'
'Imler, Gregory H.'
'Parrish, Damon A.'
'Shreeve, Jean'ne M.'

_publ_section_title
;
 A C-C bonded 5,6-fused bicyclic energetic molecule: exploring an advanced
 energetic compound with improved performance.
;
_journal_issue 75
_journal_name_full 'Chemical communications (Cambridge, England)'
_journal_page_first 10566
_journal_page_last 10569
_journal_paper_doi 10.1039/c8cc05987j
_journal_volume 54
_journal_year 2018
_chemical_formula_moiety 'C10 H4 N14 O8, C H3 N O2, 2(C H4 O)'
_chemical_formula_sum 'C13 H15 N15 O12'
_chemical_formula_weight 573.40
_space_group_crystal_system monoclinic
_space_group_IT_number 9
_space_group_name_Hall 'C -2yc'
_space_group_name_H-M_alt 'C 1 c 1'
_symmetry_space_group_name_Hall 'C -2yc'
_symmetry_space_group_name_H-M 'C 1 c 1'
_atom_sites_solution_hydrogens mixed
_audit_creation_method SHELXL-2016/6
_audit_update_record
;
2018-06-12 deposited with the CCDC.
2018-08-28 downloaded from the CCDC.
;
_cell_angle_alpha 90
_cell_angle_beta 90.0620(10)
_cell_angle_gamma 90
_cell_formula_units_Z 4
_cell_length_a 8.8353(2)
_cell_length_b 18.9345(4)
_cell_length_c 13.7810(3)
_cell_measurement_reflns_used 6177
_cell_measurement_temperature 293(2)
_cell_measurement_theta_max 74.59
_cell_measurement_theta_min 4.67
_cell_volume 2305.45(9)
_computing_cell_refinement 'Bruker APEX3 v2015.5-2 (Bruker, 2015)'
_computing_data_collection 'Bruker APEX3 v2015.5-2 (Bruker, 2015)'
_computing_data_reduction
;
Bruker SAINT v8.34A (Bruker, 2013), Bruker XPREP v2014/2 (Bruker, 2014)
;
_computing_molecular_graphics 'Bruker SHELXTL v2014/7 (Bruker, 2014)'
_computing_publication_material 'Bruker SHELXTL v2014/7 (Bruker, 2014)'
_computing_structure_refinement 'SHELXL-2014/7 (Sheldrick, 2014)'
_computing_structure_solution 'Bruker SHELXTL v2014/7 (Bruker, 2014)'
_diffrn_ambient_temperature 293(2)
_diffrn_measured_fraction_theta_full 0.960
_diffrn_measured_fraction_theta_max 0.933
_diffrn_measurement_device_type 'Photon 100'
_diffrn_measurement_method '\w scans'
_diffrn_radiation_monochromator 'HELIOS multilayer optics'
_diffrn_radiation_type CuK\a
_diffrn_radiation_wavelength 1.54178
_diffrn_reflns_av_R_equivalents 0.0257
_diffrn_reflns_av_unetI/netI 0.0292
_diffrn_reflns_Laue_measured_fraction_full 0.960
_diffrn_reflns_Laue_measured_fraction_max 0.933
_diffrn_reflns_limit_h_max 10
_diffrn_reflns_limit_h_min -10
_diffrn_reflns_limit_k_max 21
_diffrn_reflns_limit_k_min -23
_diffrn_reflns_limit_l_max 17
_diffrn_reflns_limit_l_min -13
_diffrn_reflns_number 7494
_diffrn_reflns_point_group_measured_fraction_full 0.747
_diffrn_reflns_point_group_measured_fraction_max 0.709
_diffrn_reflns_theta_full 67.679
_diffrn_reflns_theta_max 74.578
_diffrn_reflns_theta_min 4.671
_diffrn_source '1uS microfocus'
_exptl_absorpt_coefficient_mu 1.288
_exptl_absorpt_correction_T_max 0.7538
_exptl_absorpt_correction_T_min 0.6640
_exptl_absorpt_correction_type multi-scan
_exptl_absorpt_process_details 'SADABS v2014/5 (Bruker, 2008)'
_exptl_crystal_colour 'clear yellow'
_exptl_crystal_density_diffrn 1.652
_exptl_crystal_description plate
_exptl_crystal_F_000 1176
_exptl_crystal_size_max 0.384
_exptl_crystal_size_mid 0.263
_exptl_crystal_size_min 0.094
_refine_diff_density_max 0.291
_refine_diff_density_min -0.181
_refine_diff_density_rms 0.040
_refine_ls_abs_structure_details
;
 Flack x determined using 1050 quotients [(I+)-(I-)]/[(I+)+(I-)]
 (Parsons, Flack and Wagner, Acta Cryst. B69 (2013) 249-259).
;
_refine_ls_abs_structure_Flack -0.01(12)
_refine_ls_extinction_coef 0.00161(17)
_refine_ls_extinction_expression Fc^*^=kFc[1+0.001xFc^2^\l^3^/sin(2\q)]^-1/4^
_refine_ls_extinction_method 'SHELXL-2016/6 (Sheldrick 2016)'
_refine_ls_goodness_of_fit_ref 0.951
_refine_ls_hydrogen_treatment mixed
_refine_ls_matrix_type full
_refine_ls_number_parameters 371
_refine_ls_number_reflns 3343
_refine_ls_number_restraints 25
_refine_ls_restrained_S_all 0.987
_refine_ls_R_factor_all 0.0368
_refine_ls_R_factor_gt 0.0343
_refine_ls_shift/su_max 0.000
_refine_ls_shift/su_mean 0.000
_refine_ls_structure_factor_coef Fsqd
_refine_ls_weighting_details 'w=1/[\s^2^(Fo^2^)+(0.0630P)^2^+1.3938P] where P=(Fo^2^+2Fc^2^)/3'
_refine_ls_weighting_scheme calc
_refine_ls_wR_factor_gt 0.0923
_refine_ls_wR_factor_ref 0.0950
_reflns_Friedel_coverage 0.517
_reflns_Friedel_fraction_full 0.533
_reflns_Friedel_fraction_max 0.485
_reflns_number_gt 3187
_reflns_number_total 3343
_reflns_threshold_expression 'I > 2\s(I)'
_cod_data_source_file c8cc05987j2.cif
_cod_data_source_block shrv614
_cod_depositor_comments 'Adding full bibliography for 7122264--7122266.cif.'
_cod_database_code 7122266
_shelx_shelxl_version_number 2016/6
_shelx_space_group_comment
;
The symmetry employed for this shelxl refinement is uniquely defined
by the following loop, which should always be used as a source of
symmetry information in preference to the above space-group names.
They are only intended as comments.
;
_shelx_estimated_absorpt_t_min 0.638
_shelx_estimated_absorpt_t_max 0.889

loop_
_space_group_symop_operation_xyz
'x, y, z'
'x, -y, z+1/2'
'x+1/2, y+1/2, z'
'x+1/2, -y+1/2, z+1/2'

loop_
_atom_site_label
_atom_site_type_symbol
_atom_site_fract_x
_atom_site_fract_y
_atom_site_fract_z
_atom_site_U_iso_or_equiv
_atom_site_adp_type
_atom_site_occupancy
_atom_site_site_symmetry_order
_atom_site_calc_flag
_atom_site_refinement_flags_posn
_atom_site_refinement_flags_adp
N1 N 0.7962(3) 0.43230(14) 0.6699(2) 0.0390(7) Uani 1 1 d . .
H1A H 0.741001 0.457889 0.632326 0.047 Uiso 1 1 calc R U
H1B H 0.867766 0.451387 0.703112 0.047 Uiso 1 1 calc R U
C2 C 0.7715(4) 0.36460(17) 0.6763(2) 0.0323(7) Uani 1 1 d . .
C3 C 0.8451(4) 0.31217(18) 0.7319(2) 0.0373(7) Uani 1 1 d . .
N4 N 0.9711(4) 0.33138(17) 0.7947(2) 0.0444(7) Uani 1 1 d . .
O5 O 1.0080(4) 0.39361(17) 0.7976(3) 0.0639(9) Uani 1 1 d . .
O6 O 1.0317(4) 0.28586(17) 0.8421(2) 0.0663(9) Uani 1 1 d . .
N7 N 0.8105(4) 0.24396(16) 0.7325(2) 0.0438(7) Uani 1 1 d . .
N8 N 0.6996(4) 0.21799(15) 0.6799(2) 0.0448(7) Uani 1 1 d . .
C9 C 0.6209(4) 0.26497(16) 0.6249(2) 0.0355(7) Uani 1 1 d . .
C10 C 0.4976(4) 0.25971(16) 0.5627(2) 0.0355(7) Uani 1 1 d . .
N11 N 0.4178(4) 0.19714(15) 0.5379(2) 0.0435(7) Uani 1 1 d . .
O12 O 0.4724(4) 0.14049(13) 0.5621(2) 0.0633(9) Uani 1 1 d . .
O13 O 0.2986(4) 0.20256(15) 0.4932(3) 0.0612(8) Uani 1 1 d . .
C14 C 0.4703(4) 0.32842(16) 0.5265(2) 0.0321(7) Uani 1 1 d . .
N15 N 0.5683(3) 0.37488(13) 0.5629(2) 0.0329(6) Uani 1 1 d . .
N16 N 0.6580(3) 0.33554(13) 0.6232(2) 0.0318(6) Uani 1 1 d . .
C17 C 0.3675(4) 0.35470(15) 0.4513(2) 0.0321(7) Uani 1 1 d . .
C18 C 0.2084(4) 0.35862(16) 0.4445(2) 0.0326(7) Uani 1 1 d . .
N19 N 0.1011(4) 0.33611(16) 0.5154(2) 0.0442(7) Uani 1 1 d . .
O20 O 0.1493(4) 0.32162(18) 0.5963(2) 0.0627(8) Uani 1 1 d . .
O21 O -0.0325(3) 0.33342(17) 0.4926(2) 0.0572(7) Uani 1 1 d . .
C22 C 0.1768(4) 0.39498(15) 0.3597(2) 0.0313(7) Uani 1 1 d . .
N23 N 0.0474(3) 0.41940(16) 0.3176(2) 0.0399(7) Uani 1 1 d . .
N24 N 0.0634(3) 0.45376(15) 0.2357(2) 0.0380(6) Uani 1 1 d . .
C25 C 0.1963(4) 0.46189(16) 0.1933(2) 0.0341(7) Uani 1 1 d . .
N26 N 0.1900(4) 0.49610(16) 0.0997(2) 0.0418(7) Uani 1 1 d . .
O27 O 0.0677(4) 0.51629(15) 0.0687(2) 0.0593(8) Uani 1 1 d . .
O28 O 0.3098(4) 0.50197(17) 0.0544(2) 0.0593(8) Uani 1 1 d . .
C29 C 0.3368(4) 0.43944(16) 0.2319(2) 0.0319(7) Uani 1 1 d . .
N30 N 0.4722(3) 0.44461(17) 0.1975(2) 0.0431(7) Uani 1 1 d . .
H30A H 0.547771 0.428600 0.230099 0.052 Uiso 1 1 calc R U
H30B H 0.486781 0.464058 0.141848 0.052 Uiso 1 1 calc R U
N31 N 0.3160(3) 0.40835(13) 0.32042(19) 0.0310(6) Uani 1 1 d . .
N32 N 0.4339(3) 0.38444(13) 0.3753(2) 0.0324(6) Uani 1 1 d . .
C33 C 0.7534(7) 0.3206(3) 0.2643(5) 0.0861(17) Uani 1 1 d . .
H33A H 0.853185 0.303074 0.250986 0.129 Uiso 1 1 calc R U
H33B H 0.681382 0.296528 0.223897 0.129 Uiso 1 1 calc R U
H33C H 0.729221 0.312537 0.331243 0.129 Uiso 1 1 calc R U
O34 O 0.7483(4) 0.3909(2) 0.2454(4) 0.0812(11) Uani 1 1 d D .
H34 H 0.821(6) 0.407(4) 0.276(5) 0.122 Uiso 1 1 d D U
C35 C 0.7258(6) 0.5184(3) 0.4427(3) 0.0632(12) Uani 1 1 d . .
H35A H 0.711731 0.558534 0.401004 0.095 Uiso 1 1 calc R U
H35B H 0.658444 0.481246 0.423257 0.095 Uiso 1 1 calc R U
H35C H 0.828509 0.502304 0.438049 0.095 Uiso 1 1 calc R U
O36 O 0.6943(3) 0.53797(14) 0.5396(2) 0.0493(7) Uani 1 1 d D .
H36 H 0.752(5) 0.5715(19) 0.543(4) 0.074 Uiso 1 1 d D U
C37 C 0.3646(8) 0.3454(4) 0.9456(5) 0.0971(19) Uani 1 1 d D .
H37A H 0.439981 0.356555 0.993451 0.146 Uiso 1 1 calc R U
H37B H 0.335154 0.296848 0.952218 0.146 Uiso 1 1 calc R U
H37C H 0.277885 0.375188 0.954803 0.146 Uiso 1 1 calc R U
N38 N 0.4262(6) 0.3569(3) 0.8497(4) 0.1004(15) Uani 1 1 d D .
O39 O 0.5170(9) 0.3127(4) 0.8249(6) 0.170(3) Uani 1 1 d D .
O40 O 0.3919(11) 0.4099(5) 0.8087(8) 0.246(6) Uani 1 1 d D .

loop_
_atom_site_aniso_label
_atom_site_aniso_U_11
_atom_site_aniso_U_22
_atom_site_aniso_U_33
_atom_site_aniso_U_23
_atom_site_aniso_U_13
_atom_site_aniso_U_12
N1 0.0380(16) 0.0367(13) 0.0424(16) 0.0040(12) -0.0106(12) -0.0043(12)
C2 0.0326(18) 0.0355(16) 0.0288(15) 0.0021(13) 0.0035(13) 0.0001(12)
C3 0.0372(19) 0.0444(17) 0.0302(16) 0.0071(14) -0.0014(13) 0.0039(14)
N4 0.0410(18) 0.0533(18) 0.0387(17) 0.0045(14) -0.0045(13) 0.0052(14)
O5 0.063(2) 0.0568(18) 0.072(2) 0.0055(15) -0.0288(16) -0.0081(14)
O6 0.070(2) 0.0670(19) 0.0614(19) 0.0146(16) -0.0248(17) 0.0108(16)
N7 0.0482(19) 0.0408(15) 0.0424(16) 0.0094(13) -0.0032(14) 0.0042(13)
N8 0.051(2) 0.0345(15) 0.0487(17) 0.0101(13) -0.0066(15) 0.0020(13)
C9 0.045(2) 0.0290(15) 0.0326(16) 0.0018(13) 0.0009(14) -0.0014(13)
C10 0.0426(19) 0.0287(14) 0.0352(16) 0.0010(13) 0.0006(14) -0.0049(13)
N11 0.054(2) 0.0313(14) 0.0457(17) 0.0020(12) -0.0010(14) -0.0086(12)
O12 0.088(2) 0.0298(13) 0.072(2) 0.0051(13) -0.0177(17) -0.0060(13)
O13 0.0527(18) 0.0486(16) 0.082(2) -0.0009(15) -0.0165(16) -0.0138(13)
C14 0.0342(18) 0.0299(15) 0.0324(16) 0.0006(12) 0.0025(13) -0.0029(12)
N15 0.0337(15) 0.0299(13) 0.0350(14) 0.0049(11) -0.0052(11) -0.0028(11)
N16 0.0345(15) 0.0305(12) 0.0304(13) 0.0066(11) 0.0001(11) -0.0013(10)
C17 0.0360(18) 0.0259(14) 0.0343(17) -0.0024(12) 0.0010(13) -0.0035(12)
C18 0.0299(17) 0.0341(15) 0.0338(16) -0.0037(13) 0.0023(12) -0.0036(12)
N19 0.045(2) 0.0413(15) 0.0459(19) -0.0015(13) 0.0113(14) -0.0068(12)
O20 0.060(2) 0.083(2) 0.0449(17) 0.0197(15) 0.0129(14) 0.0025(15)
O21 0.0352(16) 0.0763(19) 0.0601(18) -0.0051(15) 0.0110(13) -0.0148(13)
C22 0.0246(16) 0.0317(14) 0.0376(17) -0.0067(13) 0.0041(13) -0.0041(11)
N23 0.0295(16) 0.0452(16) 0.0448(17) -0.0038(13) -0.0008(12) 0.0033(12)
N24 0.0310(16) 0.0385(14) 0.0445(16) -0.0043(12) -0.0014(12) 0.0029(11)
C25 0.0337(19) 0.0285(15) 0.0400(18) -0.0017(13) -0.0055(14) 0.0010(12)
N26 0.0394(18) 0.0360(14) 0.0499(18) 0.0073(13) -0.0046(15) 0.0013(12)
O27 0.0470(17) 0.0616(17) 0.0692(19) 0.0203(15) -0.0142(14) 0.0116(13)
O28 0.0487(18) 0.0711(17) 0.0582(18) 0.0260(15) 0.0043(13) 0.0062(14)
C29 0.0303(18) 0.0298(14) 0.0355(17) 0.0003(13) -0.0013(13) -0.0038(12)
N30 0.0312(17) 0.0567(17) 0.0415(17) 0.0132(14) 0.0026(12) -0.0024(13)
N31 0.0272(14) 0.0326(13) 0.0331(14) -0.0016(10) -0.0011(11) -0.0015(10)
N32 0.0293(15) 0.0321(13) 0.0358(14) 0.0003(11) -0.0029(11) -0.0015(10)
C33 0.078(4) 0.076(4) 0.104(5) 0.000(3) 0.009(3) -0.008(3)
O34 0.0337(18) 0.082(2) 0.128(3) 0.012(2) -0.0126(19) -0.0015(15)
C35 0.078(3) 0.066(3) 0.046(2) 0.005(2) 0.005(2) -0.005(2)
O36 0.0576(18) 0.0397(13) 0.0505(16) -0.0004(11) 0.0052(13) -0.0118(11)
C37 0.106(5) 0.101(4) 0.084(3) -0.017(3) 0.018(3) -0.010(4)
N38 0.089(4) 0.120(4) 0.091(3) 0.003(3) 0.011(3) -0.047(3)
O39 0.168(7) 0.191(6) 0.151(6) -0.041(5) 0.067(5) -0.008(4)
O40 0.197(8) 0.244(9) 0.298(12) 0.171(9) -0.065(8) -0.062(6)

loop_
_atom_type_symbol
_atom_type_description
_atom_type_scat_dispersion_real
_atom_type_scat_dispersion_imag
_atom_type_scat_source
C C 0.0181 0.0091 'International Tables Vol C Tables 4.2.6.8 and 6.1.1.4'
H H 0.0000 0.0000 'International Tables Vol C Tables 4.2.6.8 and 6.1.1.4'
N N 0.0311 0.0180 'International Tables Vol C Tables 4.2.6.8 and 6.1.1.4'
O O 0.0492 0.0322 'International Tables Vol C Tables 4.2.6.8 and 6.1.1.4'

loop_
_geom_angle_atom_site_label_1
_geom_angle_atom_site_label_2
_geom_angle_atom_site_label_3
_geom_angle
C2 N1 H1A 120.0
C2 N1 H1B 120.0
H1A N1 H1B 120.0
N1 C2 N16 119.1(3)
N1 C2 C3 130.6(3)
N16 C2 C3 110.3(3)
N7 C3 C2 125.5(3)
N7 C3 N4 114.6(3)
C2 C3 N4 119.9(3)
O6 N4 O5 123.5(3)
O6 N4 C3 118.8(3)
O5 N4 C3 117.7(3)
N8 N7 C3 122.2(3)
N7 N8 C9 116.3(3)
N8 C9 N16 121.5(3)
N8 C9 C10 134.2(3)
N16 C9 C10 104.3(3)
C9 C10 C14 106.6(3)
C9 C10 N11 126.6(3)
C14 C10 N11 126.7(3)
O12 N11 O13 123.4(3)
O12 N11 C10 118.1(3)
O13 N11 C10 118.5(3)
N15 C14 C10 111.3(3)
N15 C14 C17 116.4(3)
C10 C14 C17 131.9(3)
C14 N15 N16 104.2(2)
C2 N16 N15 122.3(2)
C2 N16 C9 124.1(3)
N15 N16 C9 113.6(3)
N32 C17 C18 111.5(3)
N32 C17 C14 115.4(3)
C18 C17 C14 133.0(3)
C22 C18 C17 106.4(3)
C22 C18 N19 126.4(3)
C17 C18 N19 127.0(3)
O21 N19 O20 124.1(3)
O21 N19 C18 118.6(3)
O20 N19 C18 117.3(3)
N23 C22 N31 121.5(3)
N23 C22 C18 134.1(3)
N31 C22 C18 104.2(3)
N24 N23 C22 116.3(3)
N23 N24 C25 122.4(3)
N24 C25 C29 125.3(3)
N24 C25 N26 114.4(3)
C29 C25 N26 120.2(3)
O27 N26 O28 123.6(3)
O27 N26 C25 119.0(3)
O28 N26 C25 117.3(3)
N30 C29 N31 119.1(3)
N30 C29 C25 130.6(3)
N31 C29 C25 110.3(3)
C29 N30 H30A 120.0
C29 N30 H30B 120.0
H30A N30 H30B 120.0
N32 N31 C29 122.3(3)
N32 N31 C22 113.9(3)
C29 N31 C22 123.7(3)
C17 N32 N31 103.9(3)
O34 C33 H33A 109.5
O34 C33 H33B 109.5
H33A C33 H33B 109.5
O34 C33 H33C 109.5
H33A C33 H33C 109.5
H33B C33 H33C 109.5
C33 O34 H34 103(5)
O36 C35 H35A 109.5
O36 C35 H35B 109.5
H35A C35 H35B 109.5
O36 C35 H35C 109.5
H35A C35 H35C 109.5
H35B C35 H35C 109.5
C35 O36 H36 98(4)
N38 C37 H37A 109.5
N38 C37 H37B 109.5
H37A C37 H37B 109.5
N38 C37 H37C 109.5
H37A C37 H37C 109.5
H37B C37 H37C 109.5
O40 N38 O39 128.1(9)
O40 N38 C37 117.7(8)
O39 N38 C37 113.9(7)

loop_
_geom_bond_atom_site_label_1
_geom_bond_atom_site_label_2
_geom_bond_distance
N1 C2 1.303(4)
N1 H1A 0.8600
N1 H1B 0.8600
C2 N16 1.357(4)
C2 C3 1.413(5)
C3 N7 1.327(5)
C3 N4 1.455(5)
N4 O6 1.206(4)
N4 O5 1.223(4)
N7 N8 1.314(5)
N8 C9 1.360(5)
C9 N16 1.376(4)
C9 C10 1.389(5)
C10 C14 1.414(4)
C10 N11 1.420(4)
N11 O12 1.222(4)
N11 O13 1.225(4)
C14 N15 1.332(4)
C14 C17 1.464(5)
N15 N16 1.369(4)
C17 N32 1.326(4)
C17 C18 1.411(5)
C18 C22 1.385(5)
C18 N19 1.427(4)
N19 O21 1.222(4)
N19 O20 1.224(4)
C22 N23 1.363(4)
C22 N31 1.368(4)
N23 N24 1.310(4)
N24 C25 1.321(4)
C25 C29 1.416(4)
C25 N26 1.444(4)
N26 O27 1.222(4)
N26 O28 1.235(4)
C29 N30 1.291(4)
C29 N31 1.367(4)
N30 H30A 0.8600
N30 H30B 0.8600
N31 N32 1.364(4)
C33 O34 1.357(7)
C33 H33A 0.9600
C33 H33B 0.9600
C33 H33C 0.9600
O34 H34 0.829(13)
C35 O36 1.413(5)
C35 H35A 0.9600
C35 H35B 0.9600
C35 H35C 0.9600
O36 H36 0.817(13)
C37 N38 1.446(7)
C37 H37A 0.9600
C37 H37B 0.9600
C37 H37C 0.9600
N38 O40 1.191(5)
N38 O39 1.209(5)

loop_
_geom_hbond_atom_site_label_D
_geom_hbond_atom_site_label_H
_geom_hbond_atom_site_label_A
_geom_hbond_distance_DH
_geom_hbond_distance_HA
_geom_hbond_distance_DA
_geom_hbond_angle_DHA
_geom_hbond_site_symmetry_A
N1 H1A O36 0.86 2.03 2.834(4) 156.4 .
N1 H1B O5 0.86 2.10 2.671(4) 122.9 .
N1 H1B N24 0.86 2.53 3.323(4) 153.3 2_665
N30 H30A O34 0.86 1.92 2.724(5) 154.6 .
N30 H30B O28 0.86 2.10 2.668(4) 123.1 .
N30 H30B O36 0.86 2.31 2.950(4) 130.9 2_564
C33 H33C O6 0.96 2.56 3.009(7) 109.0 4_454
O34 H34 N23 0.829(13) 2.09(3) 2.873(4) 157(8) 1_655
O34 H34 N24 0.829(13) 2.39(6) 3.031(4) 135(7) 1_655
O36 H36 O12 0.817(13) 2.36(2) 3.146(4) 163(5) 3
O36 H36 O13 0.817(13) 2.61(3) 3.312(4) 145(5) 3

loop_
_geom_torsion_atom_site_label_1
_geom_torsion_atom_site_label_2
_geom_torsion_atom_site_label_3
_geom_torsion_atom_site_label_4
_geom_torsion
N1 C2 C3 N7 -179.6(4)
N16 C2 C3 N7 0.5(5)
N1 C2 C3 N4 -0.1(6)
N16 C2 C3 N4 180.0(3)
N7 C3 N4 O6 -1.0(5)
C2 C3 N4 O6 179.5(4)
N7 C3 N4 O5 -179.7(4)
C2 C3 N4 O5 0.8(5)
C2 C3 N7 N8 -0.5(6)
N4 C3 N7 N8 179.9(3)
C3 N7 N8 C9 -0.3(5)
N7 N8 C9 N16 1.2(5)
N7 N8 C9 C10 -178.4(4)
N8 C9 C10 C14 -179.5(4)
N16 C9 C10 C14 0.8(4)
N8 C9 C10 N11 -1.4(7)
N16 C9 C10 N11 179.0(3)
C9 C10 N11 O12 -10.6(6)
C14 C10 N11 O12 167.1(4)
C9 C10 N11 O13 169.7(4)
C14 C10 N11 O13 -12.5(6)
C9 C10 C14 N15 -0.3(4)
N11 C10 C14 N15 -178.4(3)
C9 C10 C14 C17 172.5(4)
N11 C10 C14 C17 -5.7(6)
C10 C14 N15 N16 -0.4(4)
C17 C14 N15 N16 -174.4(3)
N1 C2 N16 N15 0.0(5)
C3 C2 N16 N15 179.9(3)
N1 C2 N16 C9 -179.5(3)
C3 C2 N16 C9 0.5(4)
C14 N15 N16 C2 -178.5(3)
C14 N15 N16 C9 1.0(4)
N8 C9 N16 C2 -1.3(5)
C10 C9 N16 C2 178.4(3)
N8 C9 N16 N15 179.1(3)
C10 C9 N16 N15 -1.2(4)
N15 C14 C17 N32 55.2(4)
C10 C14 C17 N32 -117.2(4)
N15 C14 C17 C18 -120.7(4)
C10 C14 C17 C18 66.9(5)
N32 C17 C18 C22 -1.7(4)
C14 C17 C18 C22 174.4(3)
N32 C17 C18 N19 -175.9(3)
C14 C17 C18 N19 0.1(5)
C22 C18 N19 O21 17.7(5)
C17 C18 N19 O21 -169.2(3)
C22 C18 N19 O20 -161.3(3)
C17 C18 N19 O20 11.9(5)
C17 C18 C22 N23 -174.6(3)
N19 C18 C22 N23 -0.3(6)
C17 C18 C22 N31 1.7(3)
N19 C18 C22 N31 176.0(3)
N31 C22 N23 N24 2.7(4)
C18 C22 N23 N24 178.5(3)
C22 N23 N24 C25 3.0(5)
N23 N24 C25 C29 -4.2(5)
N23 N24 C25 N26 175.1(3)
N24 C25 N26 O27 2.1(4)
C29 C25 N26 O27 -178.5(3)
N24 C25 N26 O28 -176.5(3)
C29 C25 N26 O28 2.9(5)
N24 C25 C29 N30 -179.9(3)
N26 C25 C29 N30 0.9(5)
N24 C25 C29 N31 -0.5(4)
N26 C25 C29 N31 -179.7(3)
N30 C29 N31 N32 2.1(4)
C25 C29 N31 N32 -177.4(3)
N30 C29 N31 C22 -174.3(3)
C25 C29 N31 C22 6.2(4)
N23 C22 N31 N32 175.6(3)
C18 C22 N31 N32 -1.4(3)
N23 C22 N31 C29 -7.7(4)
C18 C22 N31 C29 175.3(3)
C18 C17 N32 N31 0.8(3)
C14 C17 N32 N31 -176.0(2)
C29 N31 N32 C17 -176.4(3)
C22 N31 N32 C17 0.4(3)
